data_2218515
loop_
_publ_author_name
'Zhao, Yu-Yuan'
'Xing, Zheng'
'Dai, Wei'
'Han, Guang-Fan'

_publ_section_title
;
 4-Amino-3-phenyl-1<i>H</i>-1,2,4-triazole-5(4<i>H</i>)-thione
;
_journal_coeditor_code RZ2214
_journal_issue 6
_journal_name_full 'Acta Crystallographica Section E'
_journal_page_first o1169
_journal_paper_doi 10.1107/S1600536808014967
_journal_volume 64
_journal_year 2008
_chemical_formula_iupac 'C8 H8 N4 S'
_chemical_formula_moiety 'C8 H8 N4 S'
_chemical_formula_sum 'C8 H8 N4 S'
_chemical_formula_weight 192.25
_chemical_name_systematic
;
4-Amino-3-phenyl-1<i>H</i>-1,2,4-triazole-5(4<i>H</i>)-thione
;
_space_group_IT_number 14
_symmetry_cell_setting monoclinic
_symmetry_space_group_name_Hall '-P 2yn'
_symmetry_space_group_name_H-M 'P 1 21/n 1'
_atom_sites_solution_hydrogens geom
_atom_sites_solution_primary direct
_atom_sites_solution_secondary difmap
_audit_creation_method SHELXL-97
_cell_angle_alpha 90.00
_cell_angle_beta 104.5110(10)
_cell_angle_gamma 90.00
_cell_formula_units_Z 4
_cell_length_a 5.5574(4)
_cell_length_b 25.2384(3)
_cell_length_c 6.6327(4)
_cell_measurement_reflns_used 1686
_cell_measurement_temperature 293(2)
_cell_measurement_theta_max 27.4835
_cell_measurement_theta_min 3.2285
_cell_volume 900.62(9)
_computing_cell_refinement 'CrystalClear (Rigaku, 2005)'
_computing_data_collection 'CrystalClear (Rigaku, 2005)'
_computing_data_reduction 'CrystalClear (Rigaku, 2005)'
_computing_molecular_graphics 'SHELXTL (Sheldrick, 2008)'
_computing_publication_material 'SHELXTL (Sheldrick, 2008)'
_computing_structure_refinement 'SHELXL97 (Sheldrick, 2008)'
_computing_structure_solution 'SHELXS97 (Sheldrick, 2008)'
_diffrn_ambient_temperature 293(2)
_diffrn_detector_area_resol_mean 13.6612
_diffrn_measured_fraction_theta_full 0.994
_diffrn_measured_fraction_theta_max 0.994
_diffrn_measurement_device_type 'Rigaku Mercury2'
_diffrn_measurement_method CCD_Profile_fitting
_diffrn_radiation_monochromator graphite
_diffrn_radiation_source 'fine-focus sealed tube'
_diffrn_radiation_type MoK\a
_diffrn_radiation_wavelength 0.71073
_diffrn_reflns_av_R_equivalents 0.0621
_diffrn_reflns_av_sigmaI/netI 0.0587
_diffrn_reflns_limit_h_max 7
_diffrn_reflns_limit_h_min -7
_diffrn_reflns_limit_k_max 32
_diffrn_reflns_limit_k_min -33
_diffrn_reflns_limit_l_max 8
_diffrn_reflns_limit_l_min -8
_diffrn_reflns_number 8689
_diffrn_reflns_theta_full 27.85
_diffrn_reflns_theta_max 27.85
_diffrn_reflns_theta_min 3.23
_exptl_absorpt_coefficient_mu 0.314
_exptl_absorpt_correction_T_max 0.939
_exptl_absorpt_correction_T_min 0.736
_exptl_absorpt_correction_type multi-scan
_exptl_absorpt_process_details '(CrystalClear; Rigaku, 2005)'
_exptl_crystal_colour colourless
_exptl_crystal_density_diffrn 1.418
_exptl_crystal_density_method 'not measured'
_exptl_crystal_description block
_exptl_crystal_F_000 400
_exptl_crystal_size_max 0.2
_exptl_crystal_size_mid 0.2
_exptl_crystal_size_min 0.2
_refine_diff_density_max 0.461
_refine_diff_density_min -0.441
_refine_ls_extinction_method none
_refine_ls_goodness_of_fit_ref 1.118
_refine_ls_hydrogen_treatment constr
_refine_ls_matrix_type full
_refine_ls_number_parameters 118
_refine_ls_number_reflns 2134
_refine_ls_number_restraints 0
_refine_ls_restrained_S_all 1.118
_refine_ls_R_factor_all 0.1009
_refine_ls_R_factor_gt 0.0670
_refine_ls_shift/su_max 0.000
_refine_ls_shift/su_mean 0.000
_refine_ls_structure_factor_coef Fsqd
_refine_ls_weighting_details 'calc w=1/[\s^2^(Fo^2^)+(0.1186P)^2^] where P=(Fo^2^+2Fc^2^)/3'
_refine_ls_weighting_scheme calc
_refine_ls_wR_factor_gt 0.1847
_refine_ls_wR_factor_ref 0.2225
_reflns_number_gt 1464
_reflns_number_total 2134
_reflns_threshold_expression I>2\s(I)
_cod_data_source_file rz2214.cif
_cod_data_source_block I
_cod_original_cell_volume 900.63(9)
_cod_original_sg_symbol_H-M 'P 21/n'
_cod_database_code 2218515
_cod_database_fobs_code 2218515

loop_
_symmetry_equiv_pos_as_xyz
'x, y, z'
'-x+1/2, y+1/2, -z+1/2'
'-x, -y, -z'
'x-1/2, -y-1/2, z-1/2'

loop_
_atom_site_type_symbol
_atom_site_label
_atom_site_fract_x
_atom_site_fract_y
_atom_site_fract_z
_atom_site_U_iso_or_equiv
_atom_site_adp_type
_atom_site_calc_flag
_atom_site_refinement_flags
_atom_site_occupancy
S S1 0.12788(16) 0.01977(3) 0.82762(13) 0.0565(3) Uani d . 1
N N3 0.4947(5) 0.08640(10) 0.7790(4) 0.0427(6) Uani d . 1
N N2 0.3057(5) 0.05034(10) 0.4961(4) 0.0461(6) Uani d . 1
H H2A 0.2049 0.0311 0.4058 0.055 Uiso calc R 1
N N1 0.4798(5) 0.08322(10) 0.4454(4) 0.0478(7) Uani d . 1
C C1 0.7971(6) 0.14417(11) 0.6429(5) 0.0413(7) Uani d . 1
C C7 0.5948(5) 0.10520(11) 0.6248(4) 0.0405(7) Uani d . 1
C C6 0.9052(6) 0.14961(12) 0.4763(5) 0.0465(7) Uani d . 1
H H6A 0.8489 0.1288 0.3581 0.056 Uiso calc R 1
C C8 0.3071(6) 0.05098(11) 0.6963(5) 0.0431(7) Uani d . 1
N N4 0.5695(6) 0.09940(12) 0.9922(4) 0.0611(8) Uani d . 1
H H4B 0.6203 0.0702 1.0659 0.092 Uiso d R 1
H H4D 0.4409 0.1133 1.0312 0.092 Uiso d R 1
C C5 1.0959(6) 0.18563(13) 0.4843(6) 0.0531(8) Uani d . 1
H H5A 1.1668 0.1889 0.3719 0.064 Uiso calc R 1
C C4 1.1802(7) 0.21651(13) 0.6595(6) 0.0566(9) Uani d . 1
H H4C 1.3088 0.2405 0.6658 0.068 Uiso calc R 1
C C2 0.8828(8) 0.17585(14) 0.8169(6) 0.0625(10) Uani d . 1
H H2B 0.8124 0.1732 0.9298 0.075 Uiso calc R 1
C C3 1.0756(8) 0.21171(16) 0.8214(6) 0.0703(11) Uani d . 1
H H3A 1.1330 0.2328 0.9387 0.084 Uiso calc R 1

loop_
_atom_site_aniso_label
_atom_site_aniso_U_11
_atom_site_aniso_U_22
_atom_site_aniso_U_33
_atom_site_aniso_U_12
_atom_site_aniso_U_13
_atom_site_aniso_U_23
S1 0.0563(6) 0.0662(6) 0.0481(5) -0.0193(4) 0.0153(4) 0.0046(4)
N3 0.0450(14) 0.0473(13) 0.0346(12) -0.0077(11) 0.0079(10) 0.0004(10)
N2 0.0478(15) 0.0508(14) 0.0406(14) -0.0148(11) 0.0126(11) -0.0067(11)
N1 0.0475(15) 0.0538(15) 0.0440(14) -0.0102(12) 0.0153(12) -0.0050(11)
C1 0.0407(15) 0.0386(14) 0.0446(16) -0.0013(11) 0.0105(12) 0.0017(11)
C7 0.0432(15) 0.0408(14) 0.0389(15) -0.0019(12) 0.0128(12) -0.0005(11)
C6 0.0465(17) 0.0545(17) 0.0396(15) -0.0057(13) 0.0130(14) 0.0005(12)
C8 0.0436(17) 0.0434(15) 0.0414(16) -0.0051(12) 0.0086(13) 0.0015(12)
N4 0.079(2) 0.0703(18) 0.0332(14) -0.0228(16) 0.0128(13) -0.0022(13)
C5 0.0485(18) 0.0603(19) 0.0535(19) -0.0055(15) 0.0185(15) 0.0091(15)
C4 0.0497(18) 0.0535(19) 0.068(2) -0.0110(15) 0.0168(17) 0.0027(16)
C2 0.069(2) 0.071(2) 0.055(2) -0.0244(18) 0.0276(17) -0.0158(17)
C3 0.077(3) 0.072(2) 0.067(2) -0.031(2) 0.027(2) -0.0212(19)

loop_
_atom_type_symbol
_atom_type_description
_atom_type_scat_dispersion_real
_atom_type_scat_dispersion_imag
_atom_type_scat_source
C C 0.0033 0.0016 'International Tables Vol C Tables 4.2.6.8 and 6.1.1.4'
H H 0.0000 0.0000 'International Tables Vol C Tables 4.2.6.8 and 6.1.1.4'
N N 0.0061 0.0033 'International Tables Vol C Tables 4.2.6.8 and 6.1.1.4'
S S 0.1246 0.1234 'International Tables Vol C Tables 4.2.6.8 and 6.1.1.4'

loop_
_geom_angle_atom_site_label_1
_geom_angle_atom_site_label_2
_geom_angle_atom_site_label_3
_geom_angle
C7 N3 C8 109.7(2)
C7 N3 N4 126.7(2)
C8 N3 N4 123.6(3)
C8 N2 N1 114.1(2)
C8 N2 H2A 123.0
N1 N2 H2A 123.0
C7 N1 N2 104.1(2)
C2 C1 C6 118.5(3)
C2 C1 C7 123.2(3)
C6 C1 C7 118.3(3)
N1 C7 N3 109.4(2)
N1 C7 C1 122.6(3)
N3 C7 C1 128.0(3)
C5 C6 C1 120.8(3)
C5 C6 H6A 119.6
C1 C6 H6A 119.6
N2 C8 N3 102.8(2)
N2 C8 S1 131.3(2)
N3 C8 S1 125.9(2)
N3 N4 H4B 109.3
N3 N4 H4D 109.1
H4B N4 H4D 109.5
C4 C5 C6 119.8(3)
C4 C5 H5A 120.1
C6 C5 H5A 120.1
C3 C4 C5 119.8(3)
C3 C4 H4C 120.1
C5 C4 H4C 120.1
C1 C2 C3 119.6(3)
C1 C2 H2B 120.2
C3 C2 H2B 120.2
C4 C3 C2 121.5(3)
C4 C3 H3A 119.3
C2 C3 H3A 119.3

loop_
_geom_bond_atom_site_label_1
_geom_bond_atom_site_label_2
_geom_bond_distance
S1 C8 1.675(3)
N3 C7 1.366(4)
N3 C8 1.378(4)
N3 N4 1.409(3)
N2 C8 1.326(4)
N2 N1 1.379(3)
N2 H2A 0.8600
N1 C7 1.323(4)
C1 C2 1.387(4)
C1 C6 1.390(4)
C1 C7 1.476(4)
C6 C5 1.387(4)
C6 H6A 0.9300
N4 H4B 0.8900
N4 H4D 0.8900
C5 C4 1.380(5)
C5 H5A 0.9300
C4 C3 1.349(5)
C4 H4C 0.9300
C2 C3 1.397(5)
C2 H2B 0.9300
C3 H3A 0.9300

loop_
_geom_hbond_atom_site_label_D
_geom_hbond_atom_site_label_H
_geom_hbond_atom_site_label_A
_geom_hbond_site_symmetry_A
_geom_hbond_distance_DH
_geom_hbond_distance_HA
_geom_hbond_distance_DA
_geom_hbond_angle_DHA
N2 H2A S1 3_556 0.86 2.46 3.310(3) 171.9
N4 H4B S1 3_657 0.89 2.67 3.506(3) 157.4

loop_
_cod_related_entry_id
_cod_related_entry_database
_cod_related_entry_code
1 ChemSpider 644149
